data_7156676
loop_
_publ_author_name
'Jaffett, Victor A.'
'Nerurkar, Alok'
'Cao, Xufeng'
'Guzei, Ilia A.'
'Golden, Jennifer E.'

_publ_section_title
;
 Telescoped synthesis of C3-functionalized (E)-arylamidines using Ugi-Mumm
 and regiospecific quinazolinone rearrangements.
;
_journal_issue 12
_journal_name_full 'Organic &amp; biomolecular chemistry'
_journal_page_first 3118
_journal_page_last 3128
_journal_paper_doi 10.1039/c9ob00073a
_journal_volume 17
_journal_year 2019
_chemical_formula_moiety 'C25 H31 I N4 O'
_chemical_formula_sum 'C25 H31 I N4 O'
_chemical_formula_weight 530.44
_space_group_crystal_system monoclinic
_space_group_IT_number 14
_space_group_name_Hall '-P 2ybc'
_space_group_name_H-M_alt 'P 1 21/c 1'
_symmetry_space_group_name_Hall '-P 2ybc'
_symmetry_space_group_name_H-M 'P 1 21/c 1'
_atom_sites_solution_hydrogens mixed
_atom_sites_solution_primary dual
_audit_creation_date 2018-10-08
_audit_creation_method
;
Olex2 1.2
(compiled 2018.05.29 svn.r3508 for OlexSys, GUI svn.r5506)
;
_audit_update_record
;
2018-11-20 deposited with the CCDC.
2019-01-29 downloaded from the CCDC.
;
_cell_angle_alpha 90
_cell_angle_beta 99.578(13)
_cell_angle_gamma 90
_cell_formula_units_Z 4
_cell_length_a 11.677(4)
_cell_length_b 12.610(4)
_cell_length_c 16.020(5)
_cell_measurement_reflns_used 9800
_cell_measurement_temperature 100
_cell_measurement_theta_max 33.107
_cell_measurement_theta_min 2.396
_cell_volume 2326.0(13)
_computing_cell_refinement 'SAINT+ Ver. 2018.1-0. (Bruker-AXS, 2018)'
_computing_data_collection 'APEX3 Ver. 2018.1-0. (Bruker-AXS, 2018)'
_computing_data_reduction 'SAINT+ Ver. 2018.1-0. (Bruker-AXS, 2018)'
_computing_molecular_graphics 'OLEX2 (Dolomanov et al., 2009)'
_computing_publication_material 'OLEX2 (Dolomanov et al., 2009)'
_computing_structure_refinement 'XL (Sheldrick, 2015b)'
_computing_structure_solution 'XT (Sheldrick, 2015a)'
_diffrn_ambient_temperature 99.99
_diffrn_detector 'charge-coupled device (CCD) area detector'
_diffrn_detector_area_resol_mean 7.9
_diffrn_detector_type 'Bruker APEX II'
_diffrn_measured_fraction_theta_full 0.999
_diffrn_measured_fraction_theta_max 0.968
_diffrn_measurement_device 'three-circle diffractometer'
_diffrn_measurement_device_type 'Bruker APEX II Quazar'
_diffrn_measurement_method '0.5\% \w and 0.5\% \f scans'
_diffrn_radiation_collimation 'focusing mirrors'
_diffrn_radiation_detector 'Bruker APEX II'
_diffrn_radiation_monochromator 'mirror optics'
_diffrn_radiation_probe x-ray
_diffrn_radiation_type MoK\a
_diffrn_radiation_wavelength 0.71073
_diffrn_reflns_av_R_equivalents 0.0177
_diffrn_reflns_av_unetI/netI 0.0156
_diffrn_reflns_Laue_measured_fraction_full 0.999
_diffrn_reflns_Laue_measured_fraction_max 0.968
_diffrn_reflns_limit_h_max 17
_diffrn_reflns_limit_h_min -17
_diffrn_reflns_limit_k_max 19
_diffrn_reflns_limit_k_min -19
_diffrn_reflns_limit_l_max 23
_diffrn_reflns_limit_l_min -24
_diffrn_reflns_number 33980
_diffrn_reflns_point_group_measured_fraction_full 0.999
_diffrn_reflns_point_group_measured_fraction_max 0.968
_diffrn_reflns_theta_full 25.000
_diffrn_reflns_theta_max 33.141
_diffrn_reflns_theta_min 1.769
_diffrn_source 'microfocus sealed X-ray tube'
_diffrn_source_type 'Incoatec I\ms'
_exptl_absorpt_coefficient_mu 1.401
_exptl_absorpt_correction_T_max 0.7465
_exptl_absorpt_correction_T_min 0.7037
_exptl_absorpt_correction_type multi-scan
_exptl_absorpt_process_details 'SADABS-2016/2 (Krause et al., 2015) was used for absorption correction.'
_exptl_crystal_colour colourless
_exptl_crystal_colour_primary colourless
_exptl_crystal_density_diffrn 1.515
_exptl_crystal_density_method 'not measured'
_exptl_crystal_description needle
_exptl_crystal_F_000 1080
_exptl_crystal_size_max 0.138
_exptl_crystal_size_mid 0.102
_exptl_crystal_size_min 0.06
_refine_diff_density_max 0.565
_refine_diff_density_min -0.444
_refine_diff_density_rms 0.060
_refine_ls_extinction_method none
_refine_ls_goodness_of_fit_ref 1.031
_refine_ls_hydrogen_treatment mixed
_refine_ls_matrix_type full
_refine_ls_number_parameters 286
_refine_ls_number_reflns 8585
_refine_ls_number_restraints 0
_refine_ls_restrained_S_all 1.031
_refine_ls_R_factor_all 0.0219
_refine_ls_R_factor_gt 0.0191
_refine_ls_shift/su_max 0.003
_refine_ls_shift/su_mean 0.000
_refine_ls_structure_factor_coef Fsqd
_refine_ls_weighting_details 'w=1/[\s^2^(Fo^2^)+(0.0256P)^2^+0.8331P] where P=(Fo^2^+2Fc^2^)/3'
_refine_ls_weighting_scheme calc
_refine_ls_wR_factor_gt 0.0494
_refine_ls_wR_factor_ref 0.0506
_reflns_Friedel_coverage 0.000
_reflns_number_gt 7868
_reflns_number_total 8585
_reflns_threshold_expression 'I > 2\s(I)'
_cod_data_source_file c9ob00073a2.cif
_cod_data_source_block golden01
_cod_depositor_comments 'Adding full bibliography for 7156676.cif.'
_cod_original_cell_volume 2325.9(13)
_cod_database_code 7156676
_shelx_shelxl_version_number 2018/3
_shelx_space_group_comment
;
The symmetry employed for this shelxl refinement is uniquely defined
by the following loop, which should always be used as a source of
symmetry information in preference to the above space-group names.
They are only intended as comments.
;
_shelx_estimated_absorpt_t_max 0.921
_shelx_estimated_absorpt_t_min 0.830
_olex2_refinement_description
;
1. Fixed Uiso
 At 1.2 times of:
  All C(H) groups, All C(H,H) groups
 At 1.5 times of:
  All C(H,H,H) groups
2.a Ternary CH refined with riding coordinates:
 C7(H7), C20(H20)
2.b Secondary CH2 refined with riding coordinates:
 C9(H9A,H9B), C10(H10A,H10B), C21(H21A,H21B), C22(H22A,H22B), C23(H23A,H23B),
 C24(H24A,H24B), C25(H25A,H25B)
2.c Aromatic/amide H refined with riding coordinates:
 C1(H1), C2(H2), C3(H3), C4(H4A), C5(H5), C14(H14), C15(H15), C17(H17)
2.d Idealised Me refined as rotating group:
 C8(H8A,H8B,H8C), C11(H11A,H11B,H11C)
;
_olex2_submission_special_instructions 'No special instructions were received'

loop_
_space_group_symop_operation_xyz
'x, y, z'
'-x, y+1/2, -z+1/2'
'-x, -y, -z'
'x, -y-1/2, z-1/2'

loop_
_atom_site_label
_atom_site_type_symbol
_atom_site_fract_x
_atom_site_fract_y
_atom_site_fract_z
_atom_site_U_iso_or_equiv
_atom_site_adp_type
_atom_site_occupancy
_atom_site_site_symmetry_order
_atom_site_calc_flag
_atom_site_refinement_flags_posn
I1 I 0.86403(2) -0.11431(2) 0.30788(2) 0.02002(2) Uani 1 1 d .
O1 O 0.84718(7) 0.24783(6) 0.12098(4) 0.01619(13) Uani 1 1 d .
N1 N 0.64765(8) 0.44115(7) 0.48740(5) 0.01473(14) Uani 1 1 d .
N2 N 0.83719(8) 0.53035(6) 0.42964(5) 0.01462(14) Uani 1 1 d .
N3 N 0.88951(7) 0.37895(6) 0.36916(5) 0.01197(14) Uani 1 1 d .
N4 N 0.81637(8) 0.39386(6) 0.19680(5) 0.01345(14) Uani 1 1 d .
H4 H 0.8274(14) 0.4215(13) 0.2453(10) 0.024(4) Uiso 1 1 d .
C1 C 0.61788(9) 0.22012(8) 0.34966(7) 0.01721(17) Uani 1 1 d .
H1 H 0.661086 0.171086 0.387494 0.021 Uiso 1 1 calc R
C2 C 0.53947(10) 0.18301(9) 0.28086(8) 0.0245(2) Uani 1 1 d .
H2 H 0.530003 0.108871 0.271671 0.029 Uiso 1 1 calc R
C3 C 0.47518(10) 0.25372(10) 0.22574(7) 0.0249(2) Uani 1 1 d .
H3 H 0.421376 0.228274 0.178969 0.030 Uiso 1 1 calc R
C4 C 0.48979(10) 0.36210(9) 0.23920(7) 0.0226(2) Uani 1 1 d .
H4A H 0.445614 0.410863 0.201666 0.027 Uiso 1 1 calc R
C5 C 0.56872(9) 0.39932(8) 0.30732(6) 0.01751(18) Uani 1 1 d .
H5 H 0.578790 0.473511 0.315853 0.021 Uiso 1 1 calc R
C6 C 0.63352(8) 0.32843(7) 0.36346(6) 0.01220(15) Uani 1 1 d .
C7 C 0.71486(8) 0.37101(7) 0.44036(6) 0.01135(15) Uani 1 1 d .
H7 H 0.743950 0.309814 0.477644 0.014 Uiso 1 1 calc R
C8 C 0.57500(11) 0.37750(9) 0.53451(7) 0.0214(2) Uani 1 1 d .
H8A H 0.525944 0.329919 0.495446 0.032 Uiso 1 1 calc GR
H8B H 0.525768 0.424518 0.562018 0.032 Uiso 1 1 calc GR
H8C H 0.624679 0.335473 0.577594 0.032 Uiso 1 1 calc GR
C9 C 0.72352(10) 0.51130(8) 0.54347(6) 0.01939(19) Uani 1 1 d .
H9A H 0.783537 0.469380 0.580233 0.023 Uiso 1 1 calc R
H9B H 0.677969 0.550981 0.580038 0.023 Uiso 1 1 calc R
C10 C 0.78022(10) 0.58738(8) 0.49054(7) 0.01977(19) Uani 1 1 d .
H10A H 0.720815 0.635785 0.460012 0.024 Uiso 1 1 calc R
H10B H 0.838232 0.630772 0.527813 0.024 Uiso 1 1 calc R
C11 C 0.93311(10) 0.58547(8) 0.40075(7) 0.01858(18) Uani 1 1 d .
H11A H 0.918067 0.661966 0.399214 0.028 Uiso 1 1 calc GR
H11B H 0.940399 0.560703 0.343884 0.028 Uiso 1 1 calc GR
H11C H 1.005360 0.570813 0.439717 0.028 Uiso 1 1 calc GR
C12 C 0.81944(8) 0.42606(7) 0.41249(5) 0.01082(14) Uani 1 1 d .
C13 C 0.88549(8) 0.26987(7) 0.35375(5) 0.01076(14) Uani 1 1 d .
C14 C 0.91047(8) 0.19860(7) 0.42210(6) 0.01293(15) Uani 1 1 d .
H14 H 0.929855 0.225824 0.477956 0.016 Uiso 1 1 calc R
C15 C 0.90748(8) 0.08985(8) 0.40987(6) 0.01388(16) Uani 1 1 d .
H15 H 0.922944 0.043130 0.456921 0.017 Uiso 1 1 calc R
C16 C 0.88160(8) 0.04969(7) 0.32803(6) 0.01330(15) Uani 1 1 d .
C17 C 0.86479(9) 0.11797(7) 0.25944(6) 0.01282(15) Uani 1 1 d .
H17 H 0.851347 0.089610 0.203730 0.015 Uiso 1 1 calc R
C18 C 0.86725(8) 0.22796(7) 0.27069(5) 0.01070(14) Uani 1 1 d .
C19 C 0.84345(8) 0.29102(7) 0.18973(6) 0.01196(15) Uani 1 1 d .
C20 C 0.79336(8) 0.46620(7) 0.12494(6) 0.01315(15) Uani 1 1 d .
H20 H 0.858074 0.460164 0.091431 0.016 Uiso 1 1 calc R
C21 C 0.67921(9) 0.43983(8) 0.06722(6) 0.01544(17) Uani 1 1 d .
H21A H 0.615169 0.440266 0.100683 0.019 Uiso 1 1 calc R
H21B H 0.684037 0.367788 0.043479 0.019 Uiso 1 1 calc R
C22 C 0.65304(9) 0.52005(8) -0.00511(6) 0.01599(17) Uani 1 1 d .
H22A H 0.713871 0.515526 -0.041268 0.019 Uiso 1 1 calc R
H22B H 0.577565 0.502568 -0.040469 0.019 Uiso 1 1 calc R
C23 C 0.64870(10) 0.63280(8) 0.02896(7) 0.01894(18) Uani 1 1 d .
H23A H 0.635556 0.683455 -0.018899 0.023 Uiso 1 1 calc R
H23B H 0.583092 0.639239 0.060618 0.023 Uiso 1 1 calc R
C24 C 0.76190(10) 0.66024(8) 0.08716(7) 0.02087(19) Uani 1 1 d .
H24A H 0.755078 0.731535 0.111739 0.025 Uiso 1 1 calc R
H24B H 0.825868 0.662440 0.053656 0.025 Uiso 1 1 calc R
C25 C 0.79119(10) 0.57935(8) 0.15872(6) 0.01770(18) Uani 1 1 d .
H25A H 0.868038 0.596541 0.192224 0.021 Uiso 1 1 calc R
H25B H 0.732756 0.584187 0.196805 0.021 Uiso 1 1 calc R

loop_
_atom_site_aniso_label
_atom_site_aniso_U_11
_atom_site_aniso_U_22
_atom_site_aniso_U_33
_atom_site_aniso_U_23
_atom_site_aniso_U_13
_atom_site_aniso_U_12
I1 0.02089(4) 0.01047(3) 0.02934(4) 0.00014(2) 0.00607(3) 0.00191(2)
O1 0.0221(4) 0.0165(3) 0.0100(3) -0.0012(2) 0.0030(3) 0.0014(3)
N1 0.0169(4) 0.0143(3) 0.0139(3) -0.0005(3) 0.0055(3) 0.0042(3)
N2 0.0193(4) 0.0101(3) 0.0143(3) -0.0021(3) 0.0025(3) -0.0011(3)
N3 0.0137(4) 0.0117(3) 0.0104(3) -0.0008(2) 0.0019(3) -0.0004(2)
N4 0.0183(4) 0.0130(3) 0.0089(3) 0.0014(2) 0.0020(3) 0.0035(3)
C1 0.0156(4) 0.0144(4) 0.0208(4) -0.0008(3) 0.0007(4) -0.0003(3)
C2 0.0220(5) 0.0205(5) 0.0291(5) -0.0066(4) -0.0010(4) -0.0048(4)
C3 0.0201(5) 0.0322(6) 0.0202(5) -0.0038(4) -0.0027(4) -0.0061(4)
C4 0.0191(5) 0.0283(5) 0.0180(4) 0.0040(4) -0.0040(4) -0.0017(4)
C5 0.0166(4) 0.0180(4) 0.0165(4) 0.0039(3) -0.0014(3) 0.0002(3)
C6 0.0113(4) 0.0136(4) 0.0120(3) 0.0002(3) 0.0028(3) 0.0006(3)
C7 0.0127(4) 0.0110(3) 0.0107(3) 0.0005(3) 0.0028(3) 0.0023(3)
C8 0.0236(5) 0.0217(5) 0.0222(5) 0.0029(4) 0.0131(4) 0.0054(4)
C9 0.0260(5) 0.0188(4) 0.0135(4) -0.0044(3) 0.0040(4) 0.0038(4)
C10 0.0270(5) 0.0124(4) 0.0202(4) -0.0049(3) 0.0046(4) 0.0024(4)
C11 0.0219(5) 0.0142(4) 0.0189(4) -0.0001(3) 0.0013(4) -0.0055(3)
C12 0.0131(4) 0.0102(3) 0.0082(3) 0.0003(3) -0.0010(3) 0.0009(3)
C13 0.0098(4) 0.0124(3) 0.0102(3) -0.0007(3) 0.0022(3) 0.0003(3)
C14 0.0127(4) 0.0157(4) 0.0101(3) 0.0008(3) 0.0012(3) 0.0024(3)
C15 0.0128(4) 0.0152(4) 0.0137(4) 0.0035(3) 0.0025(3) 0.0035(3)
C16 0.0131(4) 0.0108(3) 0.0164(4) 0.0012(3) 0.0036(3) 0.0025(3)
C17 0.0138(4) 0.0122(4) 0.0124(4) -0.0014(3) 0.0020(3) 0.0016(3)
C18 0.0109(4) 0.0122(3) 0.0091(3) 0.0003(3) 0.0017(3) 0.0014(3)
C19 0.0115(4) 0.0132(4) 0.0112(3) 0.0009(3) 0.0018(3) 0.0008(3)
C20 0.0147(4) 0.0136(4) 0.0112(3) 0.0030(3) 0.0019(3) 0.0018(3)
C21 0.0157(4) 0.0151(4) 0.0147(4) 0.0038(3) 0.0002(3) -0.0002(3)
C22 0.0152(4) 0.0183(4) 0.0139(4) 0.0049(3) 0.0010(3) 0.0021(3)
C23 0.0191(5) 0.0169(4) 0.0208(4) 0.0071(3) 0.0031(4) 0.0044(3)
C24 0.0253(5) 0.0137(4) 0.0227(5) 0.0049(3) 0.0011(4) -0.0007(4)
C25 0.0229(5) 0.0137(4) 0.0155(4) 0.0017(3) 0.0004(4) 0.0009(3)

loop_
_atom_type_symbol
_atom_type_description
_atom_type_scat_dispersion_real
_atom_type_scat_dispersion_imag
_atom_type_scat_source
C C 0.0033 0.0016 'International Tables Vol C Tables 4.2.6.8 and 6.1.1.4'
H H 0.0000 0.0000 'International Tables Vol C Tables 4.2.6.8 and 6.1.1.4'
I I -0.4742 1.8119 'International Tables Vol C Tables 4.2.6.8 and 6.1.1.4'
N N 0.0061 0.0033 'International Tables Vol C Tables 4.2.6.8 and 6.1.1.4'
O O 0.0106 0.0060 'International Tables Vol C Tables 4.2.6.8 and 6.1.1.4'

loop_
_geom_angle_atom_site_label_1
_geom_angle_atom_site_label_2
_geom_angle_atom_site_label_3
_geom_angle
C8 N1 C7 109.79(8)
C9 N1 C7 111.13(8)
C9 N1 C8 111.16(8)
C11 N2 C10 115.93(8)
C12 N2 C10 122.94(9)
C12 N2 C11 119.94(8)
C12 N3 C13 122.56(8)
C19 N4 H4 118.4(11)
C19 N4 C20 123.51(8)
C20 N4 H4 116.7(11)
C2 C1 H1 119.7
C6 C1 H1 119.7
C6 C1 C2 120.52(10)
C1 C2 H2 119.9
C3 C2 C1 120.26(11)
C3 C2 H2 119.9
C2 C3 H3 120.2
C2 C3 C4 119.65(10)
C4 C3 H3 120.2
C3 C4 H4A 119.9
C5 C4 C3 120.19(10)
C5 C4 H4A 119.9
C4 C5 H5 119.8
C4 C5 C6 120.48(10)
C6 C5 H5 119.8
C1 C6 C5 118.88(9)
C1 C6 C7 121.51(8)
C5 C6 C7 119.54(8)
N1 C7 C6 108.20(8)
N1 C7 H7 108.4
N1 C7 C12 113.30(8)
C6 C7 H7 108.4
C6 C7 C12 110.10(7)
C12 C7 H7 108.4
N1 C8 H8A 109.5
N1 C8 H8B 109.5
N1 C8 H8C 109.5
H8A C8 H8B 109.5
H8A C8 H8C 109.5
H8B C8 H8C 109.5
N1 C9 H9A 110.0
N1 C9 H9B 110.0
N1 C9 C10 108.67(8)
H9A C9 H9B 108.3
C10 C9 H9A 110.0
C10 C9 H9B 110.0
N2 C10 C9 110.79(8)
N2 C10 H10A 109.5
N2 C10 H10B 109.5
C9 C10 H10A 109.5
C9 C10 H10B 109.5
H10A C10 H10B 108.1
N2 C11 H11A 109.5
N2 C11 H11B 109.5
N2 C11 H11C 109.5
H11A C11 H11B 109.5
H11A C11 H11C 109.5
H11B C11 H11C 109.5
N2 C12 C7 118.91(8)
N3 C12 N2 117.62(9)
N3 C12 C7 123.38(8)
N3 C13 C14 119.62(8)
N3 C13 C18 121.97(8)
C14 C13 C18 118.17(8)
C13 C14 H14 119.2
C15 C14 C13 121.64(9)
C15 C14 H14 119.2
C14 C15 H15 120.3
C14 C15 C16 119.35(8)
C16 C15 H15 120.3
C15 C16 I1 120.28(7)
C17 C16 I1 119.59(7)
C17 C16 C15 120.11(9)
C16 C17 H17 119.4
C16 C17 C18 121.18(9)
C18 C17 H17 119.4
C13 C18 C19 126.14(8)
C17 C18 C13 119.23(8)
C17 C18 C19 114.56(8)
O1 C19 N4 122.95(8)
O1 C19 C18 120.37(8)
N4 C19 C18 116.67(8)
N4 C20 H20 108.6
N4 C20 C21 111.68(8)
N4 C20 C25 108.44(8)
C21 C20 H20 108.6
C21 C20 C25 110.71(8)
C25 C20 H20 108.6
C20 C21 H21A 109.4
C20 C21 H21B 109.4
C20 C21 C22 111.02(8)
H21A C21 H21B 108.0
C22 C21 H21A 109.4
C22 C21 H21B 109.4
C21 C22 H22A 109.4
C21 C22 H22B 109.4
H22A C22 H22B 108.0
C23 C22 C21 111.05(8)
C23 C22 H22A 109.4
C23 C22 H22B 109.4
C22 C23 H23A 109.5
C22 C23 H23B 109.5
H23A C23 H23B 108.1
C24 C23 C22 110.66(9)
C24 C23 H23A 109.5
C24 C23 H23B 109.5
C23 C24 H24A 109.3
C23 C24 H24B 109.3
C23 C24 C25 111.70(9)
H24A C24 H24B 107.9
C25 C24 H24A 109.3
C25 C24 H24B 109.3
C20 C25 C24 111.84(9)
C20 C25 H25A 109.2
C20 C25 H25B 109.2
C24 C25 H25A 109.2
C24 C25 H25B 109.2
H25A C25 H25B 107.9

loop_
_geom_bond_atom_site_label_1
_geom_bond_atom_site_label_2
_geom_bond_distance
I1 C16 2.0979(11)
O1 C19 1.2360(11)
N1 C7 1.4707(12)
N1 C8 1.4651(14)
N1 C9 1.4524(14)
N2 C10 1.4586(13)
N2 C11 1.4575(14)
N2 C12 1.3523(12)
N3 C12 1.3012(12)
N3 C13 1.3969(12)
N4 H4 0.841(16)
N4 C19 1.3440(12)
N4 C20 1.4583(12)
C1 H1 0.9500
C1 C2 1.3914(15)
C1 C6 1.3907(14)
C2 H2 0.9500
C2 C3 1.3849(18)
C3 H3 0.9500
C3 C4 1.3896(17)
C4 H4A 0.9500
C4 C5 1.3876(15)
C5 H5 0.9500
C5 C6 1.3979(14)
C6 C7 1.5228(13)
C7 H7 1.0000
C7 C12 1.5343(14)
C8 H8A 0.9800
C8 H8B 0.9800
C8 H8C 0.9800
C9 H9A 0.9900
C9 H9B 0.9900
C9 C10 1.5048(16)
C10 H10A 0.9900
C10 H10B 0.9900
C11 H11A 0.9800
C11 H11B 0.9800
C11 H11C 0.9800
C13 C14 1.4090(13)
C13 C18 1.4146(13)
C14 H14 0.9500
C14 C15 1.3848(14)
C15 H15 0.9500
C15 C16 1.3910(14)
C16 C17 1.3839(13)
C17 H17 0.9500
C17 C18 1.3983(13)
C18 C19 1.5071(13)
C20 H20 1.0000
C20 C21 1.5271(14)
C20 C25 1.5277(14)
C21 H21A 0.9900
C21 H21B 0.9900
C21 C22 1.5302(14)
C22 H22A 0.9900
C22 H22B 0.9900
C22 C23 1.5268(15)
C23 H23A 0.9900
C23 H23B 0.9900
C23 C24 1.5252(16)
C24 H24A 0.9900
C24 H24B 0.9900
C24 C25 1.5300(14)
C25 H25A 0.9900
C25 H25B 0.9900

loop_
_geom_hbond_atom_site_label_D
_geom_hbond_atom_site_label_H
_geom_hbond_atom_site_label_A
_geom_hbond_distance_DH
_geom_hbond_distance_HA
_geom_hbond_distance_DA
_geom_hbond_angle_DHA
_geom_hbond_publ_flag
N4 H4 N3 0.841(16) 2.067(16) 2.7576(14) 139.0(15) yes
